data_7058758
loop_
_publ_author_name
'Wu, Shuo'
'Lin, Guowei'
'Yang, Zhengyi'
'Yang, Qi'
'Wei, Qing'
'Xie, Gang'
'Chen, Sanping'
'Gao, Shengli'
'Lu, Jack Y.'

_publ_section_title
;
 Crystal structures, thermodynamics and accelerating thermal decomposition
 of RDX: two new energetic coordination polymers based on a Y-shaped
 ligand of tris(5-aminotetrazole)triazine
;
_journal_issue 36
_journal_name_full 'New Journal of Chemistry'
_journal_page_first 14336
_journal_paper_doi 10.1039/C9NJ03387D
_journal_volume 43
_journal_year 2019
_chemical_formula_moiety 'C6 H6 N18 O2 Pb Zn'
_chemical_formula_sum 'C6 H6 N18 O2 Pb Zn'
_chemical_formula_weight 634.85
_space_group_crystal_system triclinic
_space_group_IT_number 2
_space_group_name_Hall '-P 1'
_space_group_name_H-M_alt 'P -1'
_symmetry_space_group_name_Hall '-P 1'
_symmetry_space_group_name_H-M 'P -1'
_atom_sites_solution_hydrogens mixed
_audit_creation_date 2019-02-18
_audit_creation_method
;
Olex2 1.2
(compiled 2018.05.29 svn.r3508 for OlexSys, GUI svn.r5506)
;
_audit_update_record
;
2019-08-13 deposited with the CCDC.    2019-08-14 downloaded from the CCDC.
;
_cell_angle_alpha 83.102(7)
_cell_angle_beta 85.643(6)
_cell_angle_gamma 81.066(5)
_cell_formula_units_Z 2
_cell_length_a 7.2877(9)
_cell_length_b 7.4427(8)
_cell_length_c 13.6865(17)
_cell_measurement_reflns_used 2469
_cell_measurement_temperature 150
_cell_measurement_theta_max 26.144
_cell_measurement_theta_min 2.788
_cell_volume 726.80(15)
_computing_cell_refinement 'SAINT v8.37A (Bruker, 2015)'
_computing_data_collection 'SAINT v8.37A (Bruker, 2015)'
_computing_data_reduction 'SAINT v8.37A (Bruker, 2015)'
_computing_molecular_graphics 'Olex2 (Dolomanov et al., 2009)'
_computing_publication_material 'Olex2 (Dolomanov et al., 2009)'
_computing_structure_refinement 'ShelXL (Sheldrick, 2015)'
_computing_structure_solution 'ShelXT (Sheldrick, 2015)'
_diffrn_ambient_temperature 150.0
_diffrn_measured_fraction_theta_full 0.987
_diffrn_measured_fraction_theta_max 0.987
_diffrn_measurement_device_type 'Bruker APEX-II CCD'
_diffrn_measurement_method '\f and \w scans'
_diffrn_radiation_type MoK\a
_diffrn_radiation_wavelength 0.71073
_diffrn_reflns_av_R_equivalents 0.0696
_diffrn_reflns_av_unetI/netI 0.0761
_diffrn_reflns_Laue_measured_fraction_full 0.987
_diffrn_reflns_Laue_measured_fraction_max 0.987
_diffrn_reflns_limit_h_max 8
_diffrn_reflns_limit_h_min -8
_diffrn_reflns_limit_k_max 9
_diffrn_reflns_limit_k_min -9
_diffrn_reflns_limit_l_max 16
_diffrn_reflns_limit_l_min -16
_diffrn_reflns_number 8533
_diffrn_reflns_point_group_measured_fraction_full 0.987
_diffrn_reflns_point_group_measured_fraction_max 0.987
_diffrn_reflns_theta_full 25.681
_diffrn_reflns_theta_max 25.681
_diffrn_reflns_theta_min 2.787
_diffrn_standards_number 0
_exptl_absorpt_coefficient_mu 13.278
_exptl_absorpt_correction_T_max 0.0151
_exptl_absorpt_correction_T_min 0.0028
_exptl_absorpt_correction_type multi-scan
_exptl_absorpt_process_details
'SADABS-2014/5 (Bruker,2014/5) was used for absorption correction. wR2(int) was 0.1027 before and 0.0728 after correction. The Ratio of minimum to maximum transmission is 0.1854. The \l/2 correction factor is 0.00150.'
_exptl_crystal_colour colourless
_exptl_crystal_colour_primary colourless
_exptl_crystal_density_diffrn 2.901
_exptl_crystal_description block
_exptl_crystal_F_000 592
_refine_diff_density_max 1.395
_refine_diff_density_min -0.824
_refine_diff_density_rms 0.239
_refine_ls_extinction_method none
_refine_ls_goodness_of_fit_ref 0.998
_refine_ls_hydrogen_treatment constr
_refine_ls_matrix_type full
_refine_ls_number_parameters 254
_refine_ls_number_reflns 2713
_refine_ls_number_restraints 0
_refine_ls_restrained_S_all 0.998
_refine_ls_R_factor_all 0.0667
_refine_ls_R_factor_gt 0.0444
_refine_ls_shift/su_max 0.001
_refine_ls_shift/su_mean 0.000
_refine_ls_structure_factor_coef Fsqd
_refine_ls_weighting_details 'w=1/[\s^2^(Fo^2^)+(0.0485P)^2^] where P=(Fo^2^+2Fc^2^)/3'
_refine_ls_weighting_scheme calc
_refine_ls_wR_factor_gt 0.0925
_refine_ls_wR_factor_ref 0.1011
_reflns_Friedel_coverage 0.000
_reflns_number_gt 2114
_reflns_number_total 2713
_reflns_threshold_expression 'I > 2\s(I)'
_cod_data_source_file c9nj03387d2.cif
_cod_data_source_block mo_0522_6_0m
_cod_depositor_comments 'Adding full bibliography for 7058758--7058759.cif.'
_cod_database_code 7058758
_shelx_shelxl_version_number 2018/3
_shelx_space_group_comment
;
The symmetry employed for this shelxl refinement is uniquely defined
by the following loop, which should always be used as a source of
symmetry information in preference to the above space-group names.
They are only intended as comments.
;
_olex2_refinement_description
;
1. Fixed Uiso
 At 1.2 times of:
  All N(H) groups, All O(H) groups
 At 1.5 times of:
  All O(H,H) groups
2.a Riding coordinates:
 O1(H1)
2.b Rotating group:
 O2(H2A,H2B)
2.c Aromatic/amide H refined with riding coordinates:
 N5(H5), N13(H13), N14(H14)
;
_olex2_submission_special_instructions 'No special instructions were received'

loop_
_space_group_symop_operation_xyz
'x, y, z'
'-x, -y, -z'

loop_
_atom_site_label
_atom_site_type_symbol
_atom_site_fract_x
_atom_site_fract_y
_atom_site_fract_z
_atom_site_U_iso_or_equiv
_atom_site_adp_type
_atom_site_occupancy
_atom_site_site_symmetry_order
_atom_site_calc_flag
_atom_site_refinement_flags_posn
Pb1 Pb 0.47732(6) 0.75835(6) 0.96990(4) 0.03395(15) Uani 1 1 d .
Zn1 Zn 0.55260(16) 0.43797(16) 0.76042(10) 0.0327(3) Uani 1 1 d .
O1 O 0.6012(10) 0.4806(9) 0.9070(6) 0.0325(17) Uani 1 1 d .
H1 H 0.717787 0.484962 0.898073 0.039 Uiso 1 1 d R
O2 O 0.1603(10) 0.7468(12) 0.9317(7) 0.045(2) Uani 1 1 d .
H2A H 0.129809 0.823568 0.878351 0.067 Uiso 1 1 d GR
H2B H 0.080617 0.790067 0.978991 0.067 Uiso 1 1 d GR
N1 N 0.5200(12) 0.6968(11) 0.7053(7) 0.032(2) Uani 1 1 d .
N2 N 0.4322(12) 0.8191(11) 0.7676(7) 0.034(2) Uani 1 1 d .
N3 N 0.3893(13) 0.9754(12) 0.7166(7) 0.037(2) Uani 1 1 d .
N4 N 0.4492(12) 0.9655(12) 0.6201(7) 0.032(2) Uani 1 1 d .
N5 N 0.6013(12) 0.7326(12) 0.5304(7) 0.036(2) Uani 1 1 d .
H5 H 0.585048 0.814467 0.478619 0.043 Uiso 1 1 calc R
N6 N 0.7526(12) 0.5632(12) 0.4160(8) 0.036(2) Uani 1 1 d .
N7 N 0.9005(12) 0.2597(12) 0.4602(7) 0.0304(19) Uani 1 1 d .
N8 N 0.7297(12) 0.4271(12) 0.5830(7) 0.033(2) Uani 1 1 d .
N9 N 0.7090(12) 0.1971(11) 0.7710(7) 0.031(2) Uani 1 1 d .
N10 N 0.6958(13) 0.0985(12) 0.8588(7) 0.034(2) Uani 1 1 d .
N11 N 0.7926(12) -0.0636(13) 0.8532(8) 0.037(2) Uani 1 1 d .
N12 N 0.8736(13) -0.0749(12) 0.7618(7) 0.037(2) Uani 1 1 d .
N13 N 0.8723(12) 0.1257(12) 0.6154(7) 0.034(2) Uani 1 1 d .
H13 H 0.945161 0.035149 0.589958 0.040 Uiso 1 1 calc R
N14 N 0.9224(12) 0.3977(12) 0.3010(7) 0.033(2) Uani 1 1 d .
H14 H 1.000901 0.299309 0.289104 0.040 Uiso 1 1 calc R
N15 N 0.7126(12) 0.6050(11) 0.1992(7) 0.0286(19) Uani 1 1 d .
N16 N 0.7386(12) 0.7066(13) 0.1125(8) 0.038(2) Uani 1 1 d .
N17 N 0.9168(12) 0.6880(13) 0.0853(8) 0.040(2) Uani 1 1 d .
N18 N 1.0108(12) 0.5732(13) 0.1548(8) 0.037(2) Uani 1 1 d .
C1 C 0.5265(14) 0.7903(15) 0.6183(8) 0.032(2) Uani 1 1 d .
C2 C 0.6980(13) 0.5653(14) 0.5114(8) 0.029(2) Uani 1 1 d .
C3 C 0.8318(14) 0.2774(14) 0.5511(9) 0.031(2) Uani 1 1 d .
C4 C 0.8545(14) 0.4067(14) 0.3956(9) 0.031(2) Uani 1 1 d .
C5 C 0.8818(14) 0.5254(13) 0.2224(8) 0.029(2) Uani 1 1 d .
C6 C 0.8202(14) 0.0883(14) 0.7128(9) 0.032(2) Uani 1 1 d .

loop_
_atom_site_aniso_label
_atom_site_aniso_U_11
_atom_site_aniso_U_22
_atom_site_aniso_U_33
_atom_site_aniso_U_23
_atom_site_aniso_U_13
_atom_site_aniso_U_12
Pb1 0.0340(2) 0.0323(2) 0.0350(3) -0.00336(17) -0.00037(16) -0.00435(15)
Zn1 0.0324(6) 0.0302(6) 0.0337(8) -0.0015(5) 0.0008(5) -0.0022(5)
O1 0.035(4) 0.032(4) 0.029(5) -0.002(3) -0.001(3) -0.004(3)
O2 0.034(4) 0.067(6) 0.030(5) 0.000(4) -0.001(4) -0.001(4)
N1 0.037(5) 0.028(4) 0.029(6) -0.005(4) 0.003(4) 0.000(4)
N2 0.041(5) 0.025(4) 0.033(6) 0.001(4) 0.003(4) 0.002(4)
N3 0.052(6) 0.039(5) 0.022(5) -0.001(4) 0.003(4) -0.013(4)
N4 0.037(5) 0.033(5) 0.024(5) -0.003(4) 0.001(4) 0.002(4)
N5 0.042(5) 0.031(5) 0.031(6) -0.004(4) 0.001(4) 0.004(4)
N6 0.033(5) 0.036(5) 0.037(6) -0.007(4) 0.001(4) -0.002(4)
N7 0.030(4) 0.037(5) 0.022(5) 0.003(4) 0.003(4) -0.006(4)
N8 0.037(5) 0.032(5) 0.031(6) -0.004(4) -0.009(4) -0.008(4)
N9 0.037(5) 0.027(4) 0.028(6) 0.000(4) -0.002(4) -0.002(4)
N10 0.042(5) 0.030(5) 0.028(6) -0.002(4) 0.003(4) -0.002(4)
N11 0.029(5) 0.042(5) 0.039(6) -0.011(5) 0.002(4) 0.000(4)
N12 0.042(5) 0.031(5) 0.032(6) -0.002(4) 0.001(4) 0.004(4)
N13 0.039(5) 0.031(5) 0.030(6) -0.008(4) -0.001(4) 0.003(4)
N14 0.034(5) 0.036(5) 0.025(5) -0.005(4) -0.001(4) 0.007(4)
N15 0.037(5) 0.025(4) 0.023(5) 0.005(4) -0.005(4) -0.007(3)
N16 0.029(5) 0.041(5) 0.045(7) -0.006(5) -0.004(4) -0.004(4)
N17 0.031(5) 0.046(6) 0.041(7) 0.000(5) -0.002(4) -0.004(4)
N18 0.029(5) 0.039(5) 0.042(6) -0.005(4) 0.000(4) -0.003(4)
C1 0.028(5) 0.044(6) 0.023(6) -0.009(5) 0.001(4) -0.003(4)
C2 0.023(5) 0.037(6) 0.029(6) -0.002(5) -0.003(4) -0.008(4)
C3 0.028(5) 0.032(5) 0.032(7) 0.002(5) 0.003(5) -0.011(4)
C4 0.033(5) 0.030(5) 0.030(7) -0.007(5) -0.002(5) -0.008(4)
C5 0.037(6) 0.024(5) 0.026(6) 0.004(4) 0.001(5) -0.007(4)
C6 0.026(5) 0.037(6) 0.033(7) -0.002(5) -0.002(5) 0.001(4)

loop_
_atom_type_symbol
_atom_type_description
_atom_type_scat_dispersion_real
_atom_type_scat_dispersion_imag
_atom_type_scat_source
C C 0.0033 0.0016 'International Tables Vol C Tables 4.2.6.8 and 6.1.1.4'
H H 0.0000 0.0000 'International Tables Vol C Tables 4.2.6.8 and 6.1.1.4'
N N 0.0061 0.0033 'International Tables Vol C Tables 4.2.6.8 and 6.1.1.4'
O O 0.0106 0.0060 'International Tables Vol C Tables 4.2.6.8 and 6.1.1.4'
Pb Pb -3.3944 10.1111 'International Tables Vol C Tables 4.2.6.8 and 6.1.1.4'
Zn Zn 0.2839 1.4301 'International Tables Vol C Tables 4.2.6.8 and 6.1.1.4'

loop_
_geom_angle_atom_site_label_1
_geom_angle_atom_site_label_2
_geom_angle_atom_site_label_3
_geom_angle
_geom_angle_site_symmetry_1
_geom_angle_site_symmetry_3
O1 Pb1 O1 74.0(3) . 2_667
O1 Pb1 O2 94.8(3) . .
O1 Pb1 O2 79.5(3) 2_667 .
O1 Pb1 N2 131.8(3) 2_667 .
O1 Pb1 N2 74.2(2) . .
O1 Pb1 N16 72.1(3) 2_667 1_556
O1 Pb1 N16 92.3(3) . 1_556
O2 Pb1 N2 68.2(3) . .
O2 Pb1 N16 147.5(3) . 1_556
N16 Pb1 N2 143.9(3) 1_556 .
N1 Zn1 O1 97.0(3) . .
N1 Zn1 N15 102.8(3) . 2_666
N9 Zn1 O1 92.3(3) . .
N9 Zn1 N1 148.5(4) . .
N9 Zn1 N15 107.0(3) . 2_666
N15 Zn1 O1 91.7(3) 2_666 .
Pb1 O1 Pb1 106.0(3) . 2_667
Zn1 O1 Pb1 120.5(3) . .
Zn1 O1 Pb1 113.9(3) . 2_667
N2 N1 Zn1 115.7(7) . .
C1 N1 Zn1 137.6(7) . .
C1 N1 N2 105.2(8) . .
N1 N2 Pb1 121.0(6) . .
N3 N2 Pb1 126.5(7) . .
N3 N2 N1 108.5(9) . .
N2 N3 N4 110.3(8) . .
C1 N4 N3 103.5(9) . .
C1 N5 C2 129.4(10) . .
C4 N6 C2 113.4(10) . .
C3 N7 C4 114.4(9) . .
C2 N8 C3 113.1(10) . .
N10 N9 Zn1 115.0(7) . .
N10 N9 C6 105.8(8) . .
C6 N9 Zn1 139.0(8) . .
N11 N10 N9 108.7(9) . .
N10 N11 N12 110.1(9) . .
C6 N12 N11 104.7(9) . .
C3 N13 C6 131.4(9) . .
C4 N14 C5 126.8(9) . .
N16 N15 Zn1 116.5(6) . 2_666
C5 N15 Zn1 136.3(8) . 2_666
C5 N15 N16 104.8(9) . .
N15 N16 Pb1 121.3(6) . 1_554
N17 N16 Pb1 119.6(8) . 1_554
N17 N16 N15 109.6(9) . .
N16 N17 N18 108.5(10) . .
C5 N18 N17 105.3(9) . .
N1 C1 N4 112.4(9) . .
N1 C1 N5 128.8(10) . .
N4 C1 N5 118.8(10) . .
N6 C2 N5 111.7(10) . .
N6 C2 N8 126.7(10) . .
N8 C2 N5 121.6(10) . .
N7 C3 N8 126.3(10) . .
N7 C3 N13 114.2(9) . .
N8 C3 N13 119.5(10) . .
N6 C4 N7 126.0(10) . .
N6 C4 N14 116.7(10) . .
N7 C4 N14 117.2(9) . .
N15 C5 N14 125.6(10) . .
N18 C5 N14 122.4(10) . .
N18 C5 N15 111.7(10) . .
N9 C6 N13 128.0(10) . .
N12 C6 N9 110.7(11) . .
N12 C6 N13 121.2(9) . .

loop_
_geom_bond_atom_site_label_1
_geom_bond_atom_site_label_2
_geom_bond_distance
_geom_bond_site_symmetry_2
Pb1 O1 2.358(7) .
Pb1 O1 2.404(8) 2_667
Pb1 O2 2.423(7) .
Pb1 N2 2.788(10) .
Pb1 N16 2.782(9) 1_556
Zn1 O1 2.133(7) .
Zn1 N1 1.968(9) .
Zn1 N9 1.965(8) .
Zn1 N15 2.032(9) 2_666
N1 N2 1.374(12) .
N1 C1 1.306(15) .
N2 N3 1.289(12) .
N3 N4 1.366(13) .
N4 C1 1.340(13) .
N5 C1 1.372(14) .
N5 C2 1.376(13) .
N6 C2 1.337(15) .
N6 C4 1.328(13) .
N7 C3 1.319(14) .
N7 C4 1.339(14) .
N8 C2 1.338(14) .
N8 C3 1.340(13) .
N9 N10 1.336(13) .
N9 C6 1.341(14) .
N10 N11 1.307(12) .
N11 N12 1.348(14) .
N12 C6 1.332(14) .
N13 C3 1.354(14) .
N13 C6 1.366(15) .
N14 C4 1.355(14) .
N14 C5 1.365(14) .
N15 N16 1.346(14) .
N15 C5 1.327(13) .
N16 N17 1.315(13) .
N17 N18 1.351(14) .
N18 C5 1.327(14) .

loop_
_geom_torsion_atom_site_label_1
_geom_torsion_atom_site_label_2
_geom_torsion_atom_site_label_3
_geom_torsion_atom_site_label_4
_geom_torsion
_geom_torsion_site_symmetry_1
_geom_torsion_site_symmetry_4
Pb1 N2 N3 N4 156.0(7) . .
Pb1 N16 N17 N18 -147.0(7) 1_554 .
Zn1 N1 N2 Pb1 33.4(9) . .
Zn1 N1 N2 N3 -167.9(7) . .
Zn1 N1 C1 N4 164.8(8) . .
Zn1 N1 C1 N5 -15.8(18) . .
Zn1 N9 N10 N11 174.2(6) . .
Zn1 N9 C6 N12 -172.5(8) . .
Zn1 N9 C6 N13 5.0(19) . .
Zn1 N15 N16 Pb1 -19.3(9) 2_666 1_554
Zn1 N15 N16 N17 -165.5(7) 2_666 .
Zn1 N15 C5 N14 -13.6(17) 2_666 .
Zn1 N15 C5 N18 161.3(8) 2_666 .
N1 N2 N3 N4 -1.3(12) . .
N2 N1 C1 N4 0.2(12) . .
N2 N1 C1 N5 179.5(10) . .
N2 N3 N4 C1 1.4(11) . .
N3 N4 C1 N1 -0.9(11) . .
N3 N4 C1 N5 179.7(9) . .
N9 N10 N11 N12 0.7(11) . .
N10 N9 C6 N12 0.8(12) . .
N10 N9 C6 N13 178.3(10) . .
N10 N11 N12 C6 -0.2(11) . .
N11 N12 C6 N9 -0.4(12) . .
N11 N12 C6 N13 -178.1(9) . .
N15 N16 N17 N18 -0.2(12) . .
N16 N15 C5 N14 -174.5(9) . .
N16 N15 C5 N18 0.3(11) . .
N16 N17 N18 C5 0.3(12) . .
N17 N18 C5 N14 174.6(9) . .
N17 N18 C5 N15 -0.4(12) . .
C1 N1 N2 Pb1 -158.1(7) . .
C1 N1 N2 N3 0.7(11) . .
C1 N5 C2 N6 -178.5(10) . .
C1 N5 C2 N8 1.3(16) . .
C2 N5 C1 N1 -4.2(18) . .
C2 N5 C1 N4 175.1(10) . .
C2 N6 C4 N7 1.0(14) . .
C2 N6 C4 N14 -176.9(9) . .
C2 N8 C3 N7 1.0(14) . .
C2 N8 C3 N13 -179.0(9) . .
C3 N7 C4 N6 1.5(15) . .
C3 N7 C4 N14 179.4(9) . .
C3 N8 C2 N5 -177.7(9) . .
C3 N8 C2 N6 2.0(14) . .
C3 N13 C6 N9 0.9(19) . .
C3 N13 C6 N12 178.2(10) . .
C4 N6 C2 N5 176.8(8) . .
C4 N6 C2 N8 -2.9(14) . .
C4 N7 C3 N8 -2.6(15) . .
C4 N7 C3 N13 177.4(9) . .
C4 N14 C5 N15 -47.6(16) . .
C4 N14 C5 N18 138.1(11) . .
C5 N14 C4 N6 -7.2(15) . .
C5 N14 C4 N7 174.7(10) . .
C5 N15 N16 Pb1 146.1(6) . 1_554
C5 N15 N16 N17 -0.1(11) . .
C6 N9 N10 N11 -0.9(11) . .
C6 N13 C3 N7 -176.6(10) . .
C6 N13 C3 N8 3.4(16) . .
